data_1506179
loop_
_publ_author_name
'Beccalli, Egle M.'
'Broggini, Gianluigi'
'Martinelli, Michela'
'Masciocchi, Norberto'
'Sottocornola, Silvia'

_publ_section_title
;
 New 4-spiroannulated tetrahydroisoquinolines by a one-pot sequential
 procedure. isolation and characterization of sigma-alkylpalladium heck
 intermediates.
;
_journal_issue 20
_journal_name_full 'Organic letters'
_journal_page_first 4521
_journal_page_last 4524
_journal_paper_doi 10.1021/ol061693c
_journal_volume 8
_journal_year 2006
_chemical_formula_moiety 'C31 H31 I N P Pd'
_chemical_formula_sum 'C31 H31 I N P Pd'
_chemical_formula_weight 681.84
_chemical_name_systematic
;
 ?
;
_space_group_IT_number 2
_symmetry_cell_setting triclinic
_symmetry_space_group_name_Hall '-P 1'
_symmetry_space_group_name_H-M 'P -1'
_atom_sites_solution_hydrogens geom
_atom_sites_solution_primary direct
_atom_sites_solution_secondary difmap
_audit_creation_method SHELXL-97
_cell_angle_alpha 76.510(10)
_cell_angle_beta 86.68(2)
_cell_angle_gamma 82.32(2)
_cell_formula_units_Z 2
_cell_length_a 9.458(2)
_cell_length_b 11.332(2)
_cell_length_c 13.604(2)
_cell_measurement_reflns_used 25
_cell_measurement_temperature 293(2)
_cell_measurement_theta_max 15
_cell_measurement_theta_min 13
_cell_volume 1404.6(4)
_computing_cell_refinement 'CAD4 (Enraf-Nonius)'
_computing_data_collection 'CAD4 (Enraf-Nonius)'
_computing_data_reduction local
_computing_molecular_graphics 'ORTEP (Johnson)'
_computing_structure_refinement 'SHELXL-97 (Sheldrick, 1997)'
_computing_structure_solution 'SHELXL-86 (Sheldrick, 1986)'
_diffrn_ambient_temperature 293(2)
_diffrn_measured_fraction_theta_full 0.998
_diffrn_measured_fraction_theta_max 0.998
_diffrn_measurement_device_type scintillator
_diffrn_measurement_method omega-scan
_diffrn_radiation_monochromator graphite
_diffrn_radiation_source 'fine-focus sealed tube'
_diffrn_radiation_type MoK\a
_diffrn_radiation_wavelength 0.71073
_diffrn_reflns_av_R_equivalents 0.0053
_diffrn_reflns_av_sigmaI/netI 0.0087
_diffrn_reflns_limit_h_max 11
_diffrn_reflns_limit_h_min -11
_diffrn_reflns_limit_k_max 13
_diffrn_reflns_limit_k_min -13
_diffrn_reflns_limit_l_max 16
_diffrn_reflns_limit_l_min 0
_diffrn_reflns_number 5320
_diffrn_reflns_theta_full 25.26
_diffrn_reflns_theta_max 25.26
_diffrn_reflns_theta_min 3.03
_diffrn_standards_decay_% 3.2
_diffrn_standards_interval_time 14400
_diffrn_standards_number 3
_exptl_absorpt_coefficient_mu 1.836
_exptl_absorpt_correction_T_max 1.000
_exptl_absorpt_correction_T_min 0.793
_exptl_absorpt_correction_type psi-scan
_exptl_absorpt_process_details '(North, Phillips, Mathews, 1968)'
_exptl_crystal_colour 'light yellow'
_exptl_crystal_density_diffrn 1.612
_exptl_crystal_density_method 'not measured'
_exptl_crystal_description prism
_exptl_crystal_F_000 676
_exptl_crystal_size_max 0.300
_exptl_crystal_size_mid 0.200
_exptl_crystal_size_min 0.100
_refine_diff_density_max 0.733
_refine_diff_density_min -0.612
_refine_diff_density_rms 0.051
_refine_ls_extinction_method none
_refine_ls_goodness_of_fit_ref 1.050
_refine_ls_hydrogen_treatment constr
_refine_ls_matrix_type full
_refine_ls_number_parameters 316
_refine_ls_number_reflns 5087
_refine_ls_number_restraints 0
_refine_ls_restrained_S_all 1.050
_refine_ls_R_factor_all 0.0245
_refine_ls_R_factor_gt 0.0210
_refine_ls_shift/su_max 0.021
_refine_ls_shift/su_mean 0.001
_refine_ls_structure_factor_coef Fsqd
_refine_ls_weighting_details 'calc w=1/[\s^2^(Fo^2^)+(0.0229P)^2^+1.0649P] where P=(Fo^2^+2Fc^2^)/3'
_refine_ls_weighting_scheme calc
_refine_ls_wR_factor_gt 0.0497
_refine_ls_wR_factor_ref 0.0514
_reflns_number_gt 4631
_reflns_number_total 5087
_reflns_threshold_expression >2sigma(I)
_cod_data_source_file ol061693csi20060710_051731.cif
_cod_data_source_block compound_9b
_cod_depositor_comments
;
The following automatic conversions were performed:

'_symmetry_cell_setting' value 'Triclinic' changed to 'triclinic'
according to /home/saulius/struct/CIF-dictionaries/cif_core.dic
dictionary named 'cif_core.dic' version 2.4.1 from 2010-06-29.

Automatic conversion script
Id: cif_fix_values 1715 2011-07-08 13:25:40Z adriana 
;
_cod_original_sg_symbol_H-M P-1
_cod_database_code 1506179

loop_
_symmetry_equiv_pos_as_xyz
'x, y, z'
'-x, -y, -z'

loop_
_atom_site_label
_atom_site_type_symbol
_atom_site_fract_x
_atom_site_fract_y
_atom_site_fract_z
_atom_site_U_iso_or_equiv
_atom_site_adp_type
_atom_site_occupancy
_atom_site_symmetry_multiplicity
_atom_site_calc_flag
_atom_site_refinement_flags
I I -0.098169(13) 0.065320(12) 0.172732(10) 0.05518(4) Uani 1 1 d .
Pd Pd 0.151831(13) 0.116551(11) 0.232365(10) 0.03608(3) Uani 1 1 d .
P P 0.05795(4) 0.27059(4) 0.30287(3) 0.03639(10) Uani 1 1 d .
N N 0.28049(16) -0.01668(13) 0.16145(12) 0.0472(4) Uani 1 1 d .
C1 C 0.4298(2) -0.02314(18) 0.19443(17) 0.0547(5) Uani 1 1 d .
H1A H 0.4970 -0.0593 0.1498 0.066 Uiso 1 1 calc R
H1B H 0.4410 -0.0724 0.2628 0.066 Uiso 1 1 calc R
C2 C 0.45570(18) 0.10677(17) 0.18984(15) 0.0491(5) Uani 1 1 d .
H2 H 0.5529 0.1070 0.2110 0.059 Uiso 1 1 calc R
C3 C 0.43740(19) 0.18275(17) 0.08347(15) 0.0476(5) Uani 1 1 d .
C4 C 0.34515(19) 0.15170(17) 0.01937(15) 0.0477(5) Uani 1 1 d .
C5 C 0.2772(2) 0.03508(17) 0.05119(14) 0.0510(5) Uani 1 1 d .
H5A H 0.1788 0.0512 0.0304 0.061 Uiso 1 1 calc R
H5B H 0.3266 -0.0249 0.0166 0.061 Uiso 1 1 calc R
C6 C 0.34869(17) 0.15461(17) 0.26407(14) 0.0460(4) Uani 1 1 d .
H6A H 0.3484 0.2420 0.2557 0.055 Uiso 1 1 calc R
H6B H 0.3732 0.1144 0.3331 0.055 Uiso 1 1 calc R
C7 C 0.2361(3) -0.14138(17) 0.18031(18) 0.0627(6) Uani 1 1 d .
H7A H 0.1445 -0.1360 0.1499 0.075 Uiso 1 1 calc R
H7B H 0.3050 -0.1922 0.1475 0.075 Uiso 1 1 calc R
C8 C 0.2245(3) -0.2004(2) 0.2887(2) 0.0820(8) Uani 1 1 d .
H8 H 0.1659 -0.1585 0.3300 0.098 Uiso 1 1 calc R
C9 C 0.2907(4) -0.3076(3) 0.3308(3) 0.1195(13) Uani 1 1 d .
H9A H 0.3501 -0.3520 0.2917 0.143 Uiso 1 1 calc R
H9B H 0.2785 -0.3395 0.3998 0.143 Uiso 1 1 calc R
C10 C 0.5059(2) 0.28651(19) 0.04779(17) 0.0604(6) Uani 1 1 d .
H10 H 0.5690 0.3074 0.0890 0.072 Uiso 1 1 calc R
C11 C 0.4815(3) 0.3589(2) -0.04812(19) 0.0694(7) Uani 1 1 d .
H11 H 0.5287 0.4275 -0.0710 0.083 Uiso 1 1 calc R
C12 C 0.3880(3) 0.3298(2) -0.10962(19) 0.0682(7) Uani 1 1 d .
H12 H 0.3697 0.3798 -0.1734 0.082 Uiso 1 1 calc R
C13 C 0.3211(2) 0.22585(19) -0.07626(16) 0.0580(6) Uani 1 1 d .
H13 H 0.2591 0.2054 -0.1185 0.070 Uiso 1 1 calc R
C111 C 0.06775(18) 0.41872(15) 0.21735(13) 0.0406(4) Uani 1 1 d .
C112 C 0.1371(2) 0.42481(18) 0.12413(14) 0.0509(5) Uani 1 1 d .
H112 H 0.1791 0.3533 0.1065 0.061 Uiso 1 1 calc R
C113 C 0.1442(2) 0.5368(2) 0.05680(17) 0.0667(6) Uani 1 1 d .
H113 H 0.1917 0.5399 -0.0054 0.080 Uiso 1 1 calc R
C114 C 0.0819(2) 0.6425(2) 0.08137(19) 0.0715(7) Uani 1 1 d .
H114 H 0.0866 0.7172 0.0358 0.086 Uiso 1 1 calc R
C115 C 0.0126(2) 0.63829(19) 0.1732(2) 0.0649(6) Uani 1 1 d .
H115 H -0.0290 0.7104 0.1900 0.078 Uiso 1 1 calc R
C116 C 0.0041(2) 0.52760(17) 0.24108(16) 0.0512(5) Uani 1 1 d .
H116 H -0.0442 0.5256 0.3029 0.061 Uiso 1 1 calc R
C121 C -0.13080(18) 0.27319(16) 0.34234(14) 0.0423(4) Uani 1 1 d .
C122 C -0.2361(2) 0.3462(2) 0.28341(18) 0.0626(6) Uani 1 1 d .
H122 H -0.2118 0.3984 0.2231 0.075 Uiso 1 1 calc R
C123 C -0.3788(2) 0.3428(2) 0.3131(2) 0.0735(7) Uani 1 1 d .
H123 H -0.4490 0.3942 0.2733 0.088 Uiso 1 1 calc R
C124 C -0.4170(2) 0.2647(2) 0.40030(18) 0.0711(6) Uani 1 1 d .
H124 H -0.5126 0.2634 0.4204 0.085 Uiso 1 1 calc R
C125 C -0.3132(3) 0.1887(3) 0.45733(19) 0.0845(8) Uani 1 1 d .
H125 H -0.3383 0.1331 0.5155 0.101 Uiso 1 1 calc R
C126 C -0.1707(2) 0.1935(2) 0.42946(18) 0.0713(7) Uani 1 1 d .
H126 H -0.1010 0.1424 0.4699 0.086 Uiso 1 1 calc R
C131 C 0.14469(18) 0.27411(17) 0.41945(13) 0.0438(4) Uani 1 1 d .
C132 C 0.1790(2) 0.1637(2) 0.48841(16) 0.0626(6) Uani 1 1 d .
H132 H 0.1607 0.0913 0.4733 0.075 Uiso 1 1 calc R
C133 C 0.2400(3) 0.1601(3) 0.57944(18) 0.0830(9) Uani 1 1 d .
H133 H 0.2602 0.0858 0.6256 0.100 Uiso 1 1 calc R
C134 C 0.2706(3) 0.2660(3) 0.60170(18) 0.0849(8) Uani 1 1 d .
H134 H 0.3111 0.2636 0.6630 0.102 Uiso 1 1 calc R
C135 C 0.2415(3) 0.3747(2) 0.53339(18) 0.0782(7) Uani 1 1 d .
H135 H 0.2639 0.4463 0.5477 0.094 Uiso 1 1 calc R
C136 C 0.1787(2) 0.37936(19) 0.44279(16) 0.0579(5) Uani 1 1 d .
H136 H 0.1591 0.4541 0.3971 0.069 Uiso 1 1 calc R

loop_
_atom_site_aniso_label
_atom_site_aniso_U_11
_atom_site_aniso_U_22
_atom_site_aniso_U_33
_atom_site_aniso_U_23
_atom_site_aniso_U_13
_atom_site_aniso_U_12
I 0.04121(6) 0.07325(8) 0.06001(7) -0.02540(6) -0.00052(5) -0.02121(6)
Pd 0.03187(6) 0.03613(6) 0.04343(7) -0.01367(5) -0.00038(5) -0.00771(5)
P 0.03371(19) 0.03677(19) 0.0400(2) -0.01079(17) 0.00230(17) -0.00691(16)
N 0.0453(8) 0.0415(7) 0.0607(9) -0.0233(6) -0.0007(7) -0.0063(6)
C1 0.0410(9) 0.0546(10) 0.0699(12) -0.0233(9) -0.0046(9) 0.0062(8)
C2 0.0290(8) 0.0579(10) 0.0658(11) -0.0257(9) -0.0041(8) -0.0031(7)
C3 0.0345(8) 0.0518(9) 0.0602(10) -0.0246(8) 0.0053(8) -0.0005(8)
C4 0.0357(8) 0.0513(9) 0.0597(10) -0.0250(8) 0.0046(8) 0.0017(8)
C5 0.0482(10) 0.0583(10) 0.0543(10) -0.0294(8) 0.0020(8) -0.0069(8)
C6 0.0331(8) 0.0542(9) 0.0565(10) -0.0223(8) -0.0045(7) -0.0077(7)
C7 0.0723(13) 0.0414(9) 0.0807(14) -0.0254(9) -0.0044(11) -0.0081(9)
C8 0.1125(19) 0.0527(12) 0.0865(17) -0.0168(11) -0.0046(15) -0.0280(13)
C9 0.180(3) 0.0609(15) 0.118(3) -0.0050(16) -0.035(2) -0.0315(19)
C10 0.0478(10) 0.0654(11) 0.0768(13) -0.0320(10) 0.0083(10) -0.0144(9)
C11 0.0697(14) 0.0569(12) 0.0826(15) -0.0199(11) 0.0183(12) -0.0129(11)
C12 0.0695(14) 0.0597(12) 0.0705(14) -0.0124(11) 0.0048(12) 0.0026(11)
C13 0.0506(11) 0.0630(11) 0.0606(12) -0.0214(10) -0.0036(9) 0.0063(9)
C111 0.0365(8) 0.0376(8) 0.0477(9) -0.0076(7) -0.0039(7) -0.0074(7)
C112 0.0537(10) 0.0508(10) 0.0475(10) -0.0077(8) 0.0000(9) -0.0110(9)
C113 0.0713(13) 0.0706(13) 0.0545(12) 0.0035(10) -0.0015(10) -0.0276(11)
C114 0.0725(13) 0.0502(11) 0.0839(16) 0.0135(11) -0.0239(12) -0.0211(10)
C115 0.0557(11) 0.0384(9) 0.0992(16) -0.0088(10) -0.0236(11) -0.0045(9)
C116 0.0426(9) 0.0452(9) 0.0666(12) -0.0143(9) -0.0031(9) -0.0046(8)
C121 0.0360(8) 0.0457(8) 0.0492(9) -0.0182(7) 0.0041(7) -0.0085(7)
C122 0.0421(10) 0.0662(12) 0.0756(14) -0.0048(11) -0.0033(10) -0.0122(9)
C123 0.0407(10) 0.0819(15) 0.0994(18) -0.0219(13) -0.0096(11) -0.0073(11)
C124 0.0411(10) 0.1115(16) 0.0758(13) -0.0459(12) 0.0129(10) -0.0258(11)
C125 0.0572(12) 0.132(2) 0.0620(14) -0.0082(14) 0.0142(11) -0.0375(14)
C126 0.0466(11) 0.0944(17) 0.0642(14) 0.0024(12) 0.0070(10) -0.0174(11)
C131 0.0381(8) 0.0540(10) 0.0402(9) -0.0134(8) 0.0047(7) -0.0072(8)
C132 0.0663(12) 0.0659(12) 0.0526(12) -0.0015(10) -0.0037(10) -0.0174(10)
C133 0.0802(16) 0.106(2) 0.0490(13) 0.0129(13) -0.0045(12) -0.0149(15)
C134 0.0812(16) 0.131(2) 0.0479(12) -0.0301(13) -0.0097(11) -0.0102(16)
C135 0.0829(16) 0.0959(16) 0.0687(13) -0.0430(12) -0.0135(12) -0.0090(14)
C136 0.0589(11) 0.0606(11) 0.0597(11) -0.0245(9) -0.0089(9) -0.0046(10)

loop_
_atom_type_symbol
_atom_type_description
_atom_type_scat_dispersion_real
_atom_type_scat_dispersion_imag
_atom_type_scat_source
C C 0.0033 0.0016 'International Tables Vol C Tables 4.2.6.8 and 6.1.1.4'
H H 0.0000 0.0000 'International Tables Vol C Tables 4.2.6.8 and 6.1.1.4'
Pd Pd -0.9988 1.0072 'International Tables Vol C Tables 4.2.6.8 and 6.1.1.4'
P P 0.1023 0.0942 'International Tables Vol C Tables 4.2.6.8 and 6.1.1.4'
N N 0.0061 0.0033 'International Tables Vol C Tables 4.2.6.8 and 6.1.1.4'
I I -0.4742 1.8119 'International Tables Vol C Tables 4.2.6.8 and 6.1.1.4'

loop_
_geom_angle_atom_site_label_1
_geom_angle_atom_site_label_2
_geom_angle_atom_site_label_3
_geom_angle
C6 Pd N 82.69(7)
C6 Pd P 86.89(6)
N Pd P 168.99(4)
C6 Pd I 174.60(5)
N Pd I 93.33(4)
P Pd I 96.83(2)
C111 P C121 104.18(8)
C111 P C131 106.61(8)
C121 P C131 102.70(8)
C111 P Pd 111.95(6)
C121 P Pd 116.46(6)
C131 P Pd 113.88(6)
C5 N C7 107.51(16)
C5 N C1 108.10(15)
C7 N C1 110.49(15)
C5 N Pd 106.56(11)
C7 N Pd 117.55(13)
C1 N Pd 106.25(12)
N C1 C2 106.52(14)
N C1 H1A 110.4
C2 C1 H1A 110.4
N C1 H1B 110.4
C2 C1 H1B 110.4
H1A C1 H1B 108.6
C3 C2 C1 110.03(17)
C3 C2 C6 111.78(15)
C1 C2 C6 106.70(16)
C3 C2 H2 109.4
C1 C2 H2 109.4
C6 C2 H2 109.4
C10 C3 C4 118.54(18)
C10 C3 C2 121.78(18)
C4 C3 C2 119.63(17)
C13 C4 C3 119.75(18)
C13 C4 C5 119.51(18)
C3 C4 C5 120.66(17)
N C5 C4 113.04(16)
N C5 H5A 109.0
C4 C5 H5A 109.0
N C5 H5B 109.0
C4 C5 H5B 109.0
H5A C5 H5B 107.8
C2 C6 Pd 106.63(13)
C2 C6 H6A 110.4
Pd C6 H6A 110.4
C2 C6 H6B 110.4
Pd C6 H6B 110.4
H6A C6 H6B 108.6
C8 C7 N 113.21(19)
C8 C7 H7A 108.9
N C7 H7A 108.9
C8 C7 H7B 108.9
N C7 H7B 108.9
H7A C7 H7B 107.7
C9 C8 C7 124.5(3)
C9 C8 H8 117.7
C7 C8 H8 117.7
C8 C9 H9A 120.0
C8 C9 H9B 120.0
H9A C9 H9B 120.0
C11 C10 C3 120.9(2)
C11 C10 H10 119.6
C3 C10 H10 119.6
C12 C11 C10 120.3(2)
C12 C11 H11 119.9
C10 C11 H11 119.9
C11 C12 C13 119.6(2)
C11 C12 H12 120.2
C13 C12 H12 120.2
C12 C13 C4 120.9(2)
C12 C13 H13 119.6
C4 C13 H13 119.6
C112 C111 C116 118.36(16)
C112 C111 P 119.38(14)
C116 C111 P 122.24(14)
C111 C112 C113 120.50(19)
C111 C112 H112 119.7
C113 C112 H112 119.7
C114 C113 C112 120.4(2)
C114 C113 H113 119.8
C112 C113 H113 119.8
C113 C114 C115 120.0(2)
C113 C114 H114 120.0
C115 C114 H114 120.0
C114 C115 C116 120.4(2)
C114 C115 H115 119.8
C116 C115 H115 119.8
C115 C116 C111 120.4(2)
C115 C116 H116 119.8
C111 C116 H116 119.8
C122 C121 C126 118.25(18)
C122 C121 P 121.69(14)
C126 C121 P 119.86(14)
C121 C122 C123 120.5(2)
C121 C122 H122 119.7
C123 C122 H122 119.7
C124 C123 C122 120.7(2)
C124 C123 H123 119.7
C122 C123 H123 119.7
C125 C124 C123 119.1(2)
C125 C124 H124 120.5
C123 C124 H124 120.5
C124 C125 C126 120.6(2)
C124 C125 H125 119.7
C126 C125 H125 119.7
C121 C126 C125 120.8(2)
C121 C126 H126 119.6
C125 C126 H126 119.6
C136 C131 C132 117.91(19)
C136 C131 P 124.35(14)
C132 C131 P 117.74(16)
C133 C132 C131 120.8(2)
C133 C132 H132 119.6
C131 C132 H132 119.6
C134 C133 C132 120.2(2)
C134 C133 H133 119.9
C132 C133 H133 119.9
C135 C134 C133 119.6(2)
C135 C134 H134 120.2
C133 C134 H134 120.2
C134 C135 C136 120.5(3)
C134 C135 H135 119.7
C136 C135 H135 119.7
C131 C136 C135 120.9(2)
C131 C136 H136 119.6
C135 C136 H136 119.6

loop_
_geom_bond_atom_site_label_1
_geom_bond_atom_site_label_2
_geom_bond_distance
I Pd 2.7193(6)
Pd C6 2.0575(18)
Pd N 2.1780(16)
Pd P 2.2413(6)
P C111 1.8160(17)
P C121 1.8326(18)
P C131 1.8381(19)
N C5 1.478(2)
N C7 1.488(2)
N C1 1.494(2)
C1 C2 1.511(3)
C1 H1A 0.9700
C1 H1B 0.9700
C2 C3 1.508(3)
C2 C6 1.526(3)
C2 H2 0.9800
C3 C10 1.393(3)
C3 C4 1.400(3)
C4 C13 1.387(3)
C4 C5 1.508(3)
C5 H5A 0.9700
C5 H5B 0.9700
C6 H6A 0.9700
C6 H6B 0.9700
C7 C8 1.475(3)
C7 H7A 0.9700
C7 H7B 0.9700
C8 C9 1.307(4)
C8 H8 0.9300
C9 H9A 0.9300
C9 H9B 0.9300
C10 C11 1.383(3)
C10 H10 0.9300
C11 C12 1.372(4)
C11 H11 0.9300
C12 C13 1.382(3)
C12 H12 0.9300
C13 H13 0.9300
C111 C112 1.385(3)
C111 C116 1.398(3)
C112 C113 1.388(3)
C112 H112 0.9300
C113 C114 1.367(3)
C113 H113 0.9300
C114 C115 1.371(4)
C114 H114 0.9300
C115 C116 1.382(3)
C115 H115 0.9300
C116 H116 0.9300
C121 C122 1.372(3)
C121 C126 1.379(3)
C122 C123 1.389(3)
C122 H122 0.9300
C123 C124 1.366(3)
C123 H123 0.9300
C124 C125 1.364(3)
C124 H124 0.9300
C125 C126 1.383(3)
C125 H125 0.9300
C126 H126 0.9300
C131 C136 1.385(3)
C131 C132 1.389(3)
C132 C133 1.386(3)
C132 H132 0.9300
C133 C134 1.374(4)
C133 H133 0.9300
C134 C135 1.365(4)
C134 H134 0.9300
C135 C136 1.386(3)
C135 H135 0.9300
C136 H136 0.9300
